data_4330704
loop_
_publ_author_name
'Prinson P. Samuel'
'Ramachandran Azhakar'
'Rajendra S. Ghadwal'
'Sakya S. Sen'
'Herbert W. Roesky'
'Markus Granitzka'
'Julia Matussek'
'Regine Herbst-Irmer'
'Dietmar Stalke'

_publ_section_title
;
 Stable Silaimines with Three- and Four-Coordinate Silicon Atoms
;
_journal_name_full 'Inorganic Chemistry'
_journal_page_first 11049
_journal_page_last 11054
_journal_paper_doi 10.1021/ic301543y
_journal_volume 51
_journal_year 2012
_chemical_formula_moiety 'C38 H43 Cl2 N3 Si2, 2(C7 H8)'
_chemical_formula_sum 'C52 H59 Cl2 N3 Si2'
_chemical_formula_weight 853.10
_chemical_name_systematic
; 
 ? 
;
_space_group_IT_number 14
_symmetry_cell_setting monoclinic
_symmetry_space_group_name_Hall '-P 2ybc'
_symmetry_space_group_name_H-M 'P 1 21/c 1'
_atom_sites_solution_hydrogens geom
_atom_sites_solution_primary direct
_atom_sites_solution_secondary difmap
_audit_creation_method SHELXL-97
_cell_angle_alpha 90.00
_cell_angle_beta 92.06(3)
_cell_angle_gamma 90.00
_cell_formula_units_Z 4
_cell_length_a 12.102(2)
_cell_length_b 16.373(2)
_cell_length_c 24.055(3)
_cell_measurement_reflns_used 7267
_cell_measurement_temperature 100(2)
_cell_measurement_theta_max 21.536
_cell_measurement_theta_min 2.281
_cell_volume 4763.3(11)
_computing_structure_refinement 'SHELXL-97 (Sheldrick, 2008)'
_computing_structure_solution 'SHELXS-97 (Sheldrick, 2008)'
_diffrn_ambient_temperature 100(2)
_diffrn_measured_fraction_theta_full 0.998
_diffrn_measured_fraction_theta_max 0.998
_diffrn_radiation_monochromator graphite
_diffrn_radiation_source 'fine-focus sealed tube'
_diffrn_radiation_type MoK\a
_diffrn_radiation_wavelength 0.71073
_diffrn_reflns_av_R_equivalents 0.1243
_diffrn_reflns_av_sigmaI/netI 0.0573
_diffrn_reflns_limit_h_max 14
_diffrn_reflns_limit_h_min -14
_diffrn_reflns_limit_k_max 19
_diffrn_reflns_limit_k_min -19
_diffrn_reflns_limit_l_max 28
_diffrn_reflns_limit_l_min -28
_diffrn_reflns_number 99203
_diffrn_reflns_theta_full 25.39
_diffrn_reflns_theta_max 25.39
_diffrn_reflns_theta_min 1.50
_exptl_absorpt_coefficient_mu 0.224
_exptl_absorpt_correction_T_max 0.9702
_exptl_absorpt_correction_T_min 0.8509
_exptl_absorpt_correction_type multi-scan
_exptl_absorpt_process_details SADABS-2008/1
_exptl_crystal_colour yellow
_exptl_crystal_density_diffrn 1.190
_exptl_crystal_description block
_exptl_crystal_F_000 1816
_exptl_crystal_size_max 0.12
_exptl_crystal_size_mid 0.1
_exptl_crystal_size_min 0.06
_refine_diff_density_max 0.410
_refine_diff_density_min -0.343
_refine_diff_density_rms 0.059
_refine_ls_extinction_coef 0.0008(2)
_refine_ls_extinction_expression Fc^*^=kFc[1+0.001xFc^2^\l^3^/sin(2\q)]^-1/4^
_refine_ls_extinction_method SHELXL
_refine_ls_goodness_of_fit_ref 1.012
_refine_ls_hydrogen_treatment constr
_refine_ls_matrix_type full
_refine_ls_number_parameters 656
_refine_ls_number_reflns 8737
_refine_ls_number_restraints 591
_refine_ls_restrained_S_all 1.028
_refine_ls_R_factor_all 0.0841
_refine_ls_R_factor_gt 0.0481
_refine_ls_shift/su_max 0.001
_refine_ls_shift/su_mean 0.000
_refine_ls_structure_factor_coef Fsqd
_refine_ls_weighting_details 'calc w=1/[\s^2^(Fo^2^)+(0.0510P)^2^+3.6200P] where P=(Fo^2^+2Fc^2^)/3'
_refine_ls_weighting_scheme calc
_refine_ls_wR_factor_gt 0.1067
_refine_ls_wR_factor_ref 0.1245
_reflns_number_gt 5943
_reflns_number_total 8737
_reflns_threshold_expression >2sigma(I)
_cod_data_source_file ic301543y_si_001_2.cif
_cod_data_source_block 6
_cod_original_sg_symbol_H-M 'P 21/c'
_cod_database_code 4330704

loop_
_symmetry_equiv_pos_as_xyz
'x, y, z'
'-x, y+1/2, -z+1/2'
'-x, -y, -z'
'x, -y-1/2, z-1/2'

loop_
_atom_site_label
_atom_site_type_symbol
_atom_site_fract_x
_atom_site_fract_y
_atom_site_fract_z
_atom_site_U_iso_or_equiv
_atom_site_adp_type
_atom_site_occupancy
_atom_site_symmetry_multiplicity
_atom_site_calc_flag
_atom_site_refinement_flags
_atom_site_disorder_assembly
_atom_site_disorder_group
Cl1 Cl 0.60418(6) 0.49464(4) 0.37281(3) 0.02744(17) Uani 1 1 d . . .
Si1 Si 0.53029(6) 0.52091(4) 0.29555(3) 0.01937(18) Uani 1 1 d . . .
N1 N 0.47239(17) 0.68079(13) 0.34260(9) 0.0193(5) Uani 1 1 d . . .
C1 C 0.4455(2) 0.61810(16) 0.30815(10) 0.0186(6) Uani 1 1 d . . .
Cl2 Cl 0.41558(5) 0.42735(4) 0.28873(3) 0.02734(18) Uani 1 1 d . . .
Si2 Si 0.69264(6) 0.51179(4) 0.19508(3) 0.02075(18) Uani 1 1 d . . .
N2 N 0.35771(16) 0.64577(13) 0.27666(9) 0.0182(5) Uani 1 1 d . . .
C2 C 0.4022(2) 0.74632(16) 0.33308(11) 0.0228(6) Uani 1 1 d . . .
H2 H 0.4044 0.7973 0.3519 0.027 Uiso 1 1 calc R . .
N3 N 0.60947(18) 0.53636(13) 0.24575(9) 0.0232(5) Uani 1 1 d . . .
C3 C 0.3304(2) 0.72398(16) 0.29206(11) 0.0229(6) Uani 1 1 d . . .
H3 H 0.2717 0.7561 0.2765 0.027 Uiso 1 1 calc R . .
C4 C 0.5475(2) 0.68095(16) 0.39134(11) 0.0216(6) Uani 1 1 d . . .
C5 C 0.6590(2) 0.70051(16) 0.38481(11) 0.0238(6) Uani 1 1 d . . .
C6 C 0.7233(2) 0.70763(19) 0.43390(12) 0.0323(7) Uani 1 1 d . . .
H6 H 0.7992 0.7217 0.4319 0.039 Uiso 1 1 calc R . .
C7 C 0.6792(2) 0.6947(2) 0.48504(13) 0.0366(8) Uani 1 1 d . . .
H7 H 0.7248 0.7005 0.5178 0.044 Uiso 1 1 calc R . .
C8 C 0.5691(2) 0.67337(19) 0.48944(12) 0.0336(7) Uani 1 1 d . . .
H8 H 0.5405 0.6633 0.5251 0.040 Uiso 1 1 calc R . .
C9 C 0.5004(2) 0.66657(16) 0.44245(11) 0.0254(6) Uani 1 1 d . . .
C10 C 0.7093(2) 0.71194(17) 0.32865(12) 0.0268(6) Uani 1 1 d . . .
H10 H 0.6538 0.6931 0.2996 0.032 Uiso 1 1 calc R . .
C11 C 0.7356(3) 0.80113(19) 0.31682(14) 0.0373(8) Uani 1 1 d . . .
H11A H 0.6676 0.8335 0.3178 0.056 Uiso 1 1 calc R . .
H11B H 0.7670 0.8057 0.2800 0.056 Uiso 1 1 calc R . .
H11C H 0.7890 0.8215 0.3451 0.056 Uiso 1 1 calc R . .
C12 C 0.8135(2) 0.66008(18) 0.32327(13) 0.0312(7) Uani 1 1 d . . .
H12A H 0.8708 0.6792 0.3500 0.047 Uiso 1 1 calc R . .
H12B H 0.8402 0.6650 0.2854 0.047 Uiso 1 1 calc R . .
H12C H 0.7963 0.6028 0.3309 0.047 Uiso 1 1 calc R . .
C13 C 0.3671(3) 0.5557(2) 0.46853(15) 0.0450(9) Uani 1 1 d . . .
H13A H 0.4015 0.5516 0.5059 0.067 Uiso 1 1 calc R . .
H13B H 0.4039 0.5180 0.4435 0.067 Uiso 1 1 calc R . .
H13C H 0.2886 0.5415 0.4699 0.067 Uiso 1 1 calc R . .
C14 C 0.3786(2) 0.64266(18) 0.44716(12) 0.0295(7) Uani 1 1 d . . .
H14 H 0.3435 0.6447 0.4089 0.035 Uiso 1 1 calc R . .
C15 C 0.3174(3) 0.7028(2) 0.48288(18) 0.0637(12) Uani 1 1 d . . .
H15A H 0.3461 0.6992 0.5214 0.096 Uiso 1 1 calc R . .
H15B H 0.2383 0.6898 0.4814 0.096 Uiso 1 1 calc R . .
H15C H 0.3283 0.7584 0.4689 0.096 Uiso 1 1 calc R . .
C16 C 0.2909(2) 0.60061(16) 0.23564(11) 0.0223(6) Uani 1 1 d . . .
C17 C 0.2064(2) 0.55126(16) 0.25567(12) 0.0252(6) Uani 1 1 d . . .
C18 C 0.1403(2) 0.51120(19) 0.21558(13) 0.0345(7) Uani 1 1 d . . .
H18 H 0.0821 0.4767 0.2269 0.041 Uiso 1 1 calc R . .
C19 C 0.1582(2) 0.5211(2) 0.15966(14) 0.0387(8) Uani 1 1 d . . .
H19 H 0.1127 0.4927 0.1331 0.046 Uiso 1 1 calc R . .
C20 C 0.2415(2) 0.57170(19) 0.14156(13) 0.0342(7) Uani 1 1 d . . .
H20 H 0.2522 0.5776 0.1028 0.041 Uiso 1 1 calc R . .
C21 C 0.3098(2) 0.61403(18) 0.17953(12) 0.0278(7) Uani 1 1 d . . .
C22 C 0.1390(3) 0.46029(18) 0.33309(15) 0.0406(8) Uani 1 1 d . . .
H22A H 0.1441 0.4538 0.3736 0.061 Uiso 1 1 calc R . .
H22B H 0.1818 0.4171 0.3156 0.061 Uiso 1 1 calc R . .
H22C H 0.0615 0.4566 0.3202 0.061 Uiso 1 1 calc R . .
C23 C 0.1854(2) 0.54341(16) 0.31729(12) 0.0266(6) Uani 1 1 d . . .
H23 H 0.2578 0.5506 0.3381 0.032 Uiso 1 1 calc R . .
C24 C 0.1075(3) 0.61027(19) 0.33645(14) 0.0415(8) Uani 1 1 d . . .
H24A H 0.0947 0.6034 0.3762 0.062 Uiso 1 1 calc R . .
H24B H 0.0370 0.6065 0.3153 0.062 Uiso 1 1 calc R . .
H24C H 0.1409 0.6639 0.3302 0.062 Uiso 1 1 calc R . .
C25 C 0.3971(2) 0.67355(19) 0.15972(12) 0.0329(7) Uani 1 1 d . . .
H25 H 0.4587 0.6750 0.1886 0.040 Uiso 1 1 calc R . .
C26 C 0.3511(4) 0.7603(2) 0.15352(16) 0.0616(12) Uani 1 1 d . . .
H26A H 0.3307 0.7809 0.1900 0.092 Uiso 1 1 calc R . .
H26B H 0.2856 0.7597 0.1283 0.092 Uiso 1 1 calc R . .
H26C H 0.4075 0.7960 0.1382 0.092 Uiso 1 1 calc R . .
C27 C 0.4465(3) 0.65094(19) 0.10449(12) 0.0377(8) Uani 1 1 d . . .
H27A H 0.5081 0.6878 0.0971 0.057 Uiso 1 1 calc R . .
H27B H 0.3897 0.6559 0.0746 0.057 Uiso 1 1 calc R . .
H27C H 0.4735 0.5945 0.1062 0.057 Uiso 1 1 calc R . .
C28 C 0.6137(2) 0.47053(16) 0.13211(11) 0.0236(6) Uani 1 1 d . . .
C29 C 0.5052(2) 0.44109(16) 0.13530(12) 0.0243(6) Uani 1 1 d . . .
H29 H 0.4697 0.4434 0.1698 0.029 Uiso 1 1 calc R . .
C30 C 0.4488(2) 0.40880(17) 0.08940(12) 0.0289(7) Uani 1 1 d . . .
H30 H 0.3754 0.3894 0.0928 0.035 Uiso 1 1 calc R . .
C31 C 0.4979(3) 0.40440(19) 0.03884(13) 0.0361(7) Uani 1 1 d . . .
H31 H 0.4594 0.3812 0.0075 0.043 Uiso 1 1 calc R . .
C32 C 0.6045(3) 0.4343(2) 0.03426(13) 0.0409(8) Uani 1 1 d . . .
H32 H 0.6392 0.4317 -0.0005 0.049 Uiso 1 1 calc R . .
C33 C 0.6604(2) 0.46788(19) 0.07979(12) 0.0339(7) Uani 1 1 d . . .
H33 H 0.7323 0.4897 0.0755 0.041 Uiso 1 1 calc R . .
C34 C 0.7988(2) 0.43065(16) 0.21413(12) 0.0227(6) Uani 1 1 d . . .
C35 C 0.8608(2) 0.39050(16) 0.17429(12) 0.0263(6) Uani 1 1 d . . .
H35 H 0.8495 0.4046 0.1362 0.032 Uiso 1 1 calc R . .
C36 C 0.9379(2) 0.33099(17) 0.18856(13) 0.0305(7) Uani 1 1 d . . .
H36 H 0.9787 0.3052 0.1605 0.037 Uiso 1 1 calc R . .
C37 C 0.9555(2) 0.30909(17) 0.24339(14) 0.0320(7) Uani 1 1 d . . .
H37 H 1.0082 0.2681 0.2533 0.038 Uiso 1 1 calc R . .
C38 C 0.8961(2) 0.34703(17) 0.28381(13) 0.0302(7) Uani 1 1 d . . .
H38 H 0.9077 0.3320 0.3217 0.036 Uiso 1 1 calc R . .
C39 C 0.8189(2) 0.40743(17) 0.26924(12) 0.0272(7) Uani 1 1 d . . .
H39 H 0.7792 0.4334 0.2977 0.033 Uiso 1 1 calc R . .
C40 C 0.7696(2) 0.60404(16) 0.17004(11) 0.0224(6) Uani 1 1 d . . .
C41 C 0.7170(2) 0.67949(17) 0.16873(12) 0.0294(7) Uani 1 1 d . . .
H41 H 0.6449 0.6837 0.1828 0.035 Uiso 1 1 calc R . .
C42 C 0.7659(2) 0.74866(18) 0.14765(13) 0.0325(7) Uani 1 1 d . . .
H42 H 0.7267 0.7989 0.1465 0.039 Uiso 1 1 calc R . .
C43 C 0.8719(2) 0.74461(18) 0.12819(12) 0.0320(7) Uani 1 1 d . . .
H43 H 0.9060 0.7919 0.1136 0.038 Uiso 1 1 calc R . .
C44 C 0.9273(2) 0.67124(18) 0.13020(14) 0.0362(8) Uani 1 1 d . . .
H44 H 1.0006 0.6679 0.1175 0.043 Uiso 1 1 calc R . .
C45 C 0.8768(2) 0.60235(18) 0.15069(13) 0.0327(7) Uani 1 1 d . . .
H45 H 0.9164 0.5522 0.1516 0.039 Uiso 1 1 calc R . .
C46 C 0.0132(7) 0.0399(6) 0.5072(3) 0.077(2) Uani 0.50 1 d PDU A -1
C47 C 0.0944(12) -0.0171(8) 0.5066(13) 0.073(3) Uani 0.50 1 d PDU A -1
H47 H 0.1671 -0.0007 0.5179 0.087 Uiso 0.50 1 calc PR A -1
C48 C 0.0782(7) -0.0968(6) 0.4909(3) 0.075(2) Uani 0.50 1 d PDU A -1
H48 H 0.1389 -0.1335 0.4898 0.090 Uiso 0.50 1 calc PR A -1
C49 C -0.0266(10) -0.1227(10) 0.4767(12) 0.093(3) Uani 0.50 1 d PDU A -1
H49 H -0.0403 -0.1764 0.4632 0.111 Uiso 0.50 1 calc PR A -1
C50 C -0.1158(7) -0.0650(8) 0.4830(4) 0.092(2) Uani 0.50 1 d PDU A -1
H50 H -0.1903 -0.0816 0.4765 0.110 Uiso 0.50 1 calc PR A -1
C51 C -0.0923(12) 0.0142(10) 0.4986(15) 0.089(3) Uani 0.50 1 d PDU A -1
H51 H -0.1512 0.0515 0.5035 0.106 Uiso 0.50 1 calc PR A -1
C52 C 0.0427(15) 0.1276(11) 0.5194(14) 0.123(5) Uani 0.50 1 d PDU A -1
H52A H -0.0248 0.1607 0.5189 0.185 Uiso 0.50 1 calc PR A -1
H52B H 0.0922 0.1479 0.4911 0.185 Uiso 0.50 1 calc PR A -1
H52C H 0.0799 0.1313 0.5562 0.185 Uiso 0.50 1 calc PR A -1
C53 C 0.0396(8) 0.5278(7) 0.5256(4) 0.0512(19) Uani 0.401(6) 1 d PDU B -1
C54 C -0.0415(15) 0.5577(9) 0.4892(8) 0.053(2) Uani 0.401(6) 1 d PDU B -1
H54 H -0.0557 0.6148 0.4896 0.063 Uiso 0.401(6) 1 calc PR B -1
C55 C -0.1044(9) 0.5099(7) 0.4516(6) 0.054(2) Uani 0.401(6) 1 d PDU B -1
H55 H -0.1614 0.5336 0.4288 0.065 Uiso 0.401(6) 1 calc PR B -1
C56 C -0.0813(13) 0.4264(9) 0.4484(7) 0.064(2) Uani 0.401(6) 1 d PDU B -1
H56 H -0.1205 0.3913 0.4232 0.077 Uiso 0.401(6) 1 calc PR B -1
C57 C -0.0001(10) 0.3987(7) 0.4834(5) 0.068(2) Uani 0.401(6) 1 d PDU B -1
H57 H 0.0134 0.3416 0.4834 0.082 Uiso 0.401(6) 1 calc PR B -1
C58 C 0.0653(14) 0.4457(8) 0.5191(8) 0.063(2) Uani 0.401(6) 1 d PDU B -1
H58 H 0.1268 0.4223 0.5389 0.075 Uiso 0.401(6) 1 calc PR B -1
C59 C 0.1067(12) 0.5734(9) 0.5671(6) 0.066(3) Uani 0.401(6) 1 d PDU B -1
H59A H 0.1605 0.5366 0.5853 0.099 Uiso 0.401(6) 1 calc PR B -1
H59B H 0.0585 0.5965 0.5949 0.099 Uiso 0.401(6) 1 calc PR B -1
H59C H 0.1458 0.6177 0.5486 0.099 Uiso 0.401(6) 1 calc PR B -1
C53' C -0.047(4) 0.5447(18) 0.493(2) 0.054(3) Uani 0.099(6) 1 d PGDU B -2
C54' C -0.125(4) 0.519(2) 0.453(2) 0.054(3) Uani 0.099(6) 1 d PGDU B -2
H54' H -0.1765 0.5568 0.4369 0.065 Uiso 0.099(6) 1 calc PR B -2
C55' C -0.129(3) 0.437(2) 0.4367(16) 0.056(3) Uani 0.099(6) 1 d PGDU B -2
H55' H -0.1821 0.4198 0.4094 0.067 Uiso 0.099(6) 1 calc PR B -2
C56' C -0.054(3) 0.3819(16) 0.4602(15) 0.057(3) Uani 0.099(6) 1 d PGDU B -2
H56' H -0.0561 0.3263 0.4490 0.069 Uiso 0.099(6) 1 calc PR B -2
C57' C 0.024(3) 0.4078(19) 0.5001(17) 0.062(3) Uani 0.099(6) 1 d PGDU B -2
H57' H 0.0756 0.3698 0.5162 0.074 Uiso 0.099(6) 1 calc PR B -2
C58' C 0.028(3) 0.489(2) 0.5165(17) 0.057(3) Uani 0.099(6) 1 d PGDU B -2
H58' H 0.0812 0.5069 0.5438 0.069 Uiso 0.099(6) 1 calc PR B -2
C59' C -0.048(3) 0.6295(19) 0.5133(18) 0.061(6) Uani 0.099(6) 1 d PDU B -2
H59D H -0.0949 0.6630 0.4881 0.091 Uiso 0.099(6) 1 calc PR B -2
H59E H 0.0274 0.6513 0.5145 0.091 Uiso 0.099(6) 1 calc PR B -2
H59F H -0.0775 0.6309 0.5507 0.091 Uiso 0.099(6) 1 calc PR B -2

loop_
_atom_site_aniso_label
_atom_site_aniso_U_11
_atom_site_aniso_U_22
_atom_site_aniso_U_33
_atom_site_aniso_U_23
_atom_site_aniso_U_13
_atom_site_aniso_U_12
Cl1 0.0289(4) 0.0275(4) 0.0256(4) 0.0022(3) -0.0027(3) 0.0056(3)
Si1 0.0146(4) 0.0195(4) 0.0240(4) -0.0005(3) 0.0012(3) 0.0019(3)
N1 0.0139(11) 0.0203(12) 0.0235(12) -0.0017(9) -0.0002(9) 0.0000(9)
C1 0.0125(13) 0.0226(14) 0.0211(14) 0.0030(11) 0.0035(11) -0.0014(11)
Cl2 0.0215(4) 0.0221(4) 0.0386(4) -0.0017(3) 0.0039(3) -0.0022(3)
Si2 0.0161(4) 0.0200(4) 0.0263(4) -0.0007(3) 0.0028(3) 0.0014(3)
N2 0.0130(11) 0.0217(12) 0.0199(12) -0.0017(9) 0.0000(9) 0.0018(9)
C2 0.0182(14) 0.0172(14) 0.0329(16) -0.0008(12) 0.0008(12) 0.0032(11)
N3 0.0199(12) 0.0222(12) 0.0275(13) -0.0016(10) 0.0019(10) 0.0008(10)
C3 0.0147(13) 0.0219(15) 0.0320(16) 0.0004(12) 0.0004(12) 0.0036(11)
C4 0.0181(14) 0.0196(14) 0.0268(15) -0.0044(12) -0.0043(11) 0.0027(11)
C5 0.0173(14) 0.0237(15) 0.0303(16) -0.0042(12) -0.0018(12) 0.0009(11)
C6 0.0193(15) 0.0403(18) 0.0369(18) -0.0016(14) -0.0049(13) -0.0012(13)
C7 0.0294(17) 0.046(2) 0.0333(18) -0.0064(15) -0.0117(14) 0.0017(14)
C8 0.0343(18) 0.0420(19) 0.0246(16) -0.0005(14) 0.0004(13) 0.0013(14)
C9 0.0240(15) 0.0255(15) 0.0265(16) -0.0013(12) 0.0003(12) 0.0003(12)
C10 0.0162(14) 0.0337(17) 0.0304(16) -0.0012(13) -0.0018(12) 0.0000(12)
C11 0.0301(17) 0.0374(18) 0.045(2) 0.0081(15) 0.0110(15) 0.0073(14)
C12 0.0214(15) 0.0297(16) 0.0426(18) -0.0020(14) 0.0056(13) 0.0020(13)
C13 0.0373(19) 0.048(2) 0.050(2) 0.0102(17) 0.0076(16) -0.0092(16)
C14 0.0247(16) 0.0351(17) 0.0290(16) -0.0013(13) 0.0058(13) -0.0033(13)
C15 0.034(2) 0.067(3) 0.092(3) -0.034(2) 0.023(2) -0.0065(18)
C16 0.0149(13) 0.0237(15) 0.0280(16) -0.0052(12) -0.0049(11) 0.0038(11)
C17 0.0155(14) 0.0224(15) 0.0372(17) -0.0024(12) -0.0033(12) 0.0050(11)
C18 0.0200(15) 0.0320(17) 0.051(2) -0.0062(15) -0.0073(14) 0.0003(13)
C19 0.0266(17) 0.0430(19) 0.045(2) -0.0172(16) -0.0138(15) 0.0013(14)
C20 0.0263(16) 0.0447(19) 0.0311(17) -0.0096(15) -0.0039(13) 0.0071(14)
C21 0.0200(15) 0.0326(16) 0.0305(17) -0.0075(13) -0.0054(12) 0.0084(12)
C22 0.0320(18) 0.0319(18) 0.058(2) 0.0045(16) 0.0068(16) -0.0037(14)
C23 0.0178(14) 0.0225(15) 0.0393(18) 0.0029(13) 0.0000(12) -0.0020(11)
C24 0.0385(19) 0.0343(18) 0.053(2) 0.0047(16) 0.0169(16) 0.0098(15)
C25 0.0303(17) 0.0445(19) 0.0241(16) -0.0035(14) 0.0026(13) -0.0012(14)
C26 0.092(3) 0.035(2) 0.061(3) 0.0000(18) 0.043(2) 0.001(2)
C27 0.0426(19) 0.0368(18) 0.0341(18) 0.0009(15) 0.0053(15) 0.0087(15)
C28 0.0223(15) 0.0198(14) 0.0287(16) -0.0003(12) 0.0008(12) 0.0027(11)
C29 0.0230(15) 0.0208(14) 0.0292(16) 0.0046(12) 0.0012(12) 0.0019(11)
C30 0.0268(16) 0.0250(15) 0.0343(17) 0.0058(13) -0.0050(13) -0.0017(12)
C31 0.0360(18) 0.0396(19) 0.0319(18) -0.0026(14) -0.0086(14) -0.0035(14)
C32 0.0366(19) 0.056(2) 0.0299(18) -0.0067(16) 0.0034(14) -0.0064(16)
C33 0.0266(16) 0.0425(19) 0.0327(17) -0.0020(14) 0.0028(13) -0.0034(14)
C34 0.0152(13) 0.0197(14) 0.0331(16) -0.0028(12) 0.0016(12) -0.0028(11)
C35 0.0224(15) 0.0221(15) 0.0348(17) -0.0004(13) 0.0051(12) -0.0008(12)
C36 0.0209(15) 0.0269(16) 0.0442(19) -0.0063(14) 0.0069(13) 0.0018(12)
C37 0.0169(15) 0.0223(15) 0.056(2) -0.0037(14) -0.0041(14) 0.0038(12)
C38 0.0235(15) 0.0290(16) 0.0372(18) -0.0007(13) -0.0087(13) 0.0018(13)
C39 0.0179(14) 0.0293(16) 0.0344(17) -0.0068(13) 0.0007(12) 0.0004(12)
C40 0.0187(14) 0.0246(15) 0.0239(15) -0.0036(12) 0.0019(11) -0.0019(11)
C41 0.0216(15) 0.0259(16) 0.0411(18) 0.0000(13) 0.0060(13) 0.0004(12)
C42 0.0288(16) 0.0249(16) 0.0438(19) 0.0032(14) 0.0001(14) 0.0028(13)
C43 0.0312(17) 0.0283(16) 0.0365(18) 0.0015(14) 0.0029(14) -0.0088(13)
C44 0.0236(16) 0.0315(18) 0.054(2) 0.0002(15) 0.0116(14) -0.0037(13)
C45 0.0257(16) 0.0231(15) 0.050(2) -0.0028(14) 0.0099(14) -0.0001(12)
C46 0.062(4) 0.132(5) 0.037(4) 0.015(5) 0.011(4) 0.009(4)
C47 0.054(4) 0.136(5) 0.029(6) 0.015(5) 0.013(5) 0.012(4)
C48 0.066(4) 0.128(5) 0.031(4) 0.017(5) 0.006(4) 0.010(5)
C49 0.084(5) 0.153(6) 0.041(6) 0.022(6) 0.005(5) -0.013(5)
C50 0.045(4) 0.184(7) 0.045(5) 0.032(6) 0.003(4) -0.022(4)
C51 0.052(3) 0.170(6) 0.044(7) 0.031(6) 0.010(5) 0.018(4)
C52 0.200(13) 0.124(6) 0.048(10) 0.000(8) 0.026(10) -0.009(7)
C53 0.032(4) 0.082(5) 0.039(4) 0.026(4) 0.010(3) 0.017(4)
C54 0.031(5) 0.079(4) 0.048(5) 0.025(4) -0.001(3) 0.014(4)
C55 0.031(5) 0.082(4) 0.050(4) 0.025(4) 0.008(4) 0.004(4)
C56 0.049(6) 0.087(5) 0.057(6) 0.016(5) 0.024(4) 0.004(5)
C57 0.062(6) 0.080(5) 0.065(6) 0.015(4) 0.033(4) 0.031(4)
C58 0.045(6) 0.087(5) 0.058(6) 0.030(4) 0.020(4) 0.033(4)
C59 0.028(7) 0.129(8) 0.042(7) 0.019(6) 0.002(4) 0.002(6)
C53' 0.033(6) 0.082(5) 0.049(5) 0.026(5) 0.007(5) 0.014(5)
C54' 0.034(6) 0.079(5) 0.050(6) 0.024(5) 0.010(5) 0.009(5)
C55' 0.036(7) 0.081(6) 0.051(7) 0.023(5) 0.015(5) 0.012(6)
C56' 0.039(7) 0.083(6) 0.052(7) 0.021(6) 0.023(5) 0.021(6)
C57' 0.044(7) 0.085(5) 0.056(7) 0.023(6) 0.015(5) 0.026(6)
C58' 0.037(6) 0.085(5) 0.050(6) 0.027(5) 0.012(4) 0.020(5)
C59' 0.025(13) 0.092(8) 0.065(13) 0.013(10) -0.010(11) 0.023(10)

loop_
_atom_type_symbol
_atom_type_description
_atom_type_scat_dispersion_real
_atom_type_scat_dispersion_imag
_atom_type_scat_source
C C 0.0033 0.0016 'International Tables Vol C Tables 4.2.6.8 and 6.1.1.4'
H H 0.0000 0.0000 'International Tables Vol C Tables 4.2.6.8 and 6.1.1.4'
N N 0.0061 0.0033 'International Tables Vol C Tables 4.2.6.8 and 6.1.1.4'
Si Si 0.0817 0.0704 'International Tables Vol C Tables 4.2.6.8 and 6.1.1.4'
Cl Cl 0.1484 0.1585 'International Tables Vol C Tables 4.2.6.8 and 6.1.1.4'

loop_
_geom_angle_atom_site_label_1
_geom_angle_atom_site_label_2
_geom_angle_atom_site_label_3
_geom_angle
N3 Si1 C1 109.17(11)
N3 Si1 Cl2 118.78(9)
C1 Si1 Cl2 105.34(8)
N3 Si1 Cl1 117.24(9)
C1 Si1 Cl1 104.19(9)
Cl2 Si1 Cl1 100.57(4)
C1 N1 C2 110.8(2)
C1 N1 C4 128.6(2)
C2 N1 C4 119.6(2)
N1 C1 N2 104.8(2)
N1 C1 Si1 127.34(18)
N2 C1 Si1 126.76(19)
N3 Si2 C40 111.12(12)
N3 Si2 C28 111.93(12)
C40 Si2 C28 105.80(12)
N3 Si2 C34 114.64(12)
C40 Si2 C34 107.53(12)
C28 Si2 C34 105.25(12)
C1 N2 C3 110.5(2)
C1 N2 C16 127.8(2)
C3 N2 C16 121.5(2)
C3 C2 N1 106.7(2)
C3 C2 H2 126.6
N1 C2 H2 126.6
Si1 N3 Si2 156.73(15)
C2 C3 N2 107.2(2)
C2 C3 H3 126.4
N2 C3 H3 126.4
C9 C4 C5 124.3(3)
C9 C4 N1 116.5(2)
C5 C4 N1 119.0(2)
C6 C5 C4 115.7(3)
C6 C5 C10 121.0(2)
C4 C5 C10 123.2(2)
C7 C6 C5 121.4(3)
C7 C6 H6 119.3
C5 C6 H6 119.3
C6 C7 C8 120.9(3)
C6 C7 H7 119.6
C8 C7 H7 119.6
C9 C8 C7 120.6(3)
C9 C8 H8 119.7
C7 C8 H8 119.7
C8 C9 C4 117.1(3)
C8 C9 C14 120.7(3)
C4 C9 C14 122.2(2)
C5 C10 C11 112.3(2)
C5 C10 C12 111.5(2)
C11 C10 C12 109.7(2)
C5 C10 H10 107.7
C11 C10 H10 107.7
C12 C10 H10 107.7
C10 C11 H11A 109.5
C10 C11 H11B 109.5
H11A C11 H11B 109.5
C10 C11 H11C 109.5
H11A C11 H11C 109.5
H11B C11 H11C 109.5
C10 C12 H12A 109.5
C10 C12 H12B 109.5
H12A C12 H12B 109.5
C10 C12 H12C 109.5
H12A C12 H12C 109.5
H12B C12 H12C 109.5
C14 C13 H13A 109.5
C14 C13 H13B 109.5
H13A C13 H13B 109.5
C14 C13 H13C 109.5
H13A C13 H13C 109.5
H13B C13 H13C 109.5
C15 C14 C13 111.4(3)
C15 C14 C9 111.5(2)
C13 C14 C9 111.3(2)
C15 C14 H14 107.5
C13 C14 H14 107.5
C9 C14 H14 107.5
C14 C15 H15A 109.5
C14 C15 H15B 109.5
H15A C15 H15B 109.5
C14 C15 H15C 109.5
H15A C15 H15C 109.5
H15B C15 H15C 109.5
C21 C16 C17 124.8(3)
C21 C16 N2 118.0(2)
C17 C16 N2 117.0(2)
C18 C17 C16 116.2(3)
C18 C17 C23 121.5(3)
C16 C17 C23 122.3(2)
C19 C18 C17 120.8(3)
C19 C18 H18 119.6
C17 C18 H18 119.6
C18 C19 C20 121.2(3)
C18 C19 H19 119.4
C20 C19 H19 119.4
C19 C20 C21 120.8(3)
C19 C20 H20 119.6
C21 C20 H20 119.6
C20 C21 C16 116.3(3)
C20 C21 C25 120.9(3)
C16 C21 C25 122.8(2)
C23 C22 H22A 109.5
C23 C22 H22B 109.5
H22A C22 H22B 109.5
C23 C22 H22C 109.5
H22A C22 H22C 109.5
H22B C22 H22C 109.5
C17 C23 C22 113.2(2)
C17 C23 C24 111.2(2)
C22 C23 C24 109.1(2)
C17 C23 H23 107.7
C22 C23 H23 107.7
C24 C23 H23 107.7
C23 C24 H24A 109.5
C23 C24 H24B 109.5
H24A C24 H24B 109.5
C23 C24 H24C 109.5
H24A C24 H24C 109.5
H24B C24 H24C 109.5
C27 C25 C21 114.5(3)
C27 C25 C26 107.1(3)
C21 C25 C26 111.7(3)
C27 C25 H25 107.8
C21 C25 H25 107.8
C26 C25 H25 107.8
C25 C26 H26A 109.5
C25 C26 H26B 109.5
H26A C26 H26B 109.5
C25 C26 H26C 109.5
H26A C26 H26C 109.5
H26B C26 H26C 109.5
C25 C27 H27A 109.5
C25 C27 H27B 109.5
H27A C27 H27B 109.5
C25 C27 H27C 109.5
H27A C27 H27C 109.5
H27B C27 H27C 109.5
C33 C28 C29 116.6(3)
C33 C28 Si2 121.6(2)
C29 C28 Si2 121.8(2)
C30 C29 C28 121.6(3)
C30 C29 H29 119.2
C28 C29 H29 119.2
C31 C30 C29 120.7(3)
C31 C30 H30 119.7
C29 C30 H30 119.7
C30 C31 C32 119.0(3)
C30 C31 H31 120.5
C32 C31 H31 120.5
C33 C32 C31 120.5(3)
C33 C32 H32 119.7
C31 C32 H32 119.7
C32 C33 C28 121.6(3)
C32 C33 H33 119.2
C28 C33 H33 119.2
C39 C34 C35 116.3(2)
C39 C34 Si2 121.1(2)
C35 C34 Si2 122.6(2)
C36 C35 C34 122.2(3)
C36 C35 H35 118.9
C34 C35 H35 118.9
C37 C36 C35 120.1(3)
C37 C36 H36 120.0
C35 C36 H36 120.0
C36 C37 C38 119.5(3)
C36 C37 H37 120.3
C38 C37 H37 120.3
C37 C38 C39 120.2(3)
C37 C38 H38 119.9
C39 C38 H38 119.9
C34 C39 C38 121.7(3)
C34 C39 H39 119.2
C38 C39 H39 119.2
C41 C40 C45 116.2(3)
C41 C40 Si2 119.3(2)
C45 C40 Si2 124.5(2)
C42 C41 C40 122.3(3)
C42 C41 H41 118.8
C40 C41 H41 118.8
C41 C42 C43 120.0(3)
C41 C42 H42 120.0
C43 C42 H42 120.0
C44 C43 C42 119.2(3)
C44 C43 H43 120.4
C42 C43 H43 120.4
C43 C44 C45 120.2(3)
C43 C44 H44 119.9
C45 C44 H44 119.9
C44 C45 C40 122.1(3)
C44 C45 H45 118.9
C40 C45 H45 118.9
C51 C46 C47 117.7(10)
C51 C46 C52 122.8(10)
C47 C46 C52 119.4(10)
C46 C47 C48 124.1(11)
C46 C47 H47 117.9
C48 C47 H47 117.9
C49 C48 C47 119.0(11)
C49 C48 H48 120.5
C47 C48 H48 120.5
C48 C49 C50 117.4(11)
C48 C49 H49 121.3
C50 C49 H49 121.3
C51 C50 C49 119.8(10)
C51 C50 H50 120.1
C49 C50 H50 120.1
C46 C51 C50 121.2(12)
C46 C51 H51 119.4
C50 C51 H51 119.4
C46 C52 H52A 109.5
C46 C52 H52B 109.5
H52A C52 H52B 109.5
C46 C52 H52C 109.5
H52A C52 H52C 109.5
H52B C52 H52C 109.5
C54 C53 C58 115.3(10)
C54 C53 C59 127.9(11)
C58 C53 C59 116.6(9)
C53 C54 C55 124.6(11)
C53 C54 H54 117.7
C55 C54 H54 117.7
C56 C55 C54 118.6(10)
C56 C55 H55 120.7
C54 C55 H55 120.7
C57 C56 C55 115.9(11)
C57 C56 H56 122.0
C55 C56 H56 122.0
C56 C57 C58 126.1(12)
C56 C57 H57 116.9
C58 C57 H57 116.9
C57 C58 C53 118.9(11)
C57 C58 H58 120.6
C53 C58 H58 120.6
C53 C59 H59A 109.5
C53 C59 H59B 109.5
H59A C59 H59B 109.5
C53 C59 H59C 109.5
H59A C59 H59C 109.5
H59B C59 H59C 109.5
C54' C53' C58' 120.0
C54' C53' C59' 120.2(15)
C58' C53' C59' 119.7(15)
C53' C54' C55' 120.0
C53' C54' H54' 120.0
C55' C54' H54' 120.0
C54' C55' C56' 120.0
C54' C55' H55' 120.0
C56' C55' H55' 120.0
C57' C56' C55' 120.0
C57' C56' H56' 120.0
C55' C56' H56' 120.0
C58' C57' C56' 120.0
C58' C57' H57' 120.0
C56' C57' H57' 120.0
C57' C58' C53' 120.0
C57' C58' H58' 120.0
C53' C58' H58' 120.0
C53' C59' H59D 109.5
C53' C59' H59E 109.5
H59D C59' H59E 109.5
C53' C59' H59F 109.5
H59D C59' H59F 109.5
H59E C59' H59F 109.5

loop_
_geom_bond_atom_site_label_1
_geom_bond_atom_site_label_2
_geom_bond_distance
Cl1 Si1 2.0783(11)
Si1 N3 1.581(2)
Si1 C1 1.924(3)
Si1 Cl2 2.0698(10)
N1 C1 1.352(3)
N1 C2 1.382(3)
N1 C4 1.458(3)
C1 N2 1.360(3)
Si2 N3 1.658(2)
Si2 C40 1.884(3)
Si2 C28 1.887(3)
Si2 C34 1.893(3)
N2 C3 1.377(3)
N2 C16 1.455(3)
C2 C3 1.342(4)
C2 H2 0.9500
C3 H3 0.9500
C4 C9 1.393(4)
C4 C5 1.401(4)
C5 C6 1.396(4)
C5 C10 1.513(4)
C6 C7 1.375(4)
C6 H6 0.9500
C7 C8 1.385(4)
C7 H7 0.9500
C8 C9 1.383(4)
C8 H8 0.9500
C9 C14 1.534(4)
C10 C11 1.524(4)
C10 C12 1.530(4)
C10 H10 1.0000
C11 H11A 0.9800
C11 H11B 0.9800
C11 H11C 0.9800
C12 H12A 0.9800
C12 H12B 0.9800
C12 H12C 0.9800
C13 C14 1.522(4)
C13 H13A 0.9800
C13 H13B 0.9800
C13 H13C 0.9800
C14 C15 1.517(4)
C14 H14 1.0000
C15 H15A 0.9800
C15 H15B 0.9800
C15 H15C 0.9800
C16 C21 1.394(4)
C16 C17 1.402(4)
C17 C18 1.395(4)
C17 C23 1.518(4)
C18 C19 1.380(4)
C18 H18 0.9500
C19 C20 1.388(4)
C19 H19 0.9500
C20 C21 1.394(4)
C20 H20 0.9500
C21 C25 1.527(4)
C22 C23 1.525(4)
C22 H22A 0.9800
C22 H22B 0.9800
C22 H22C 0.9800
C23 C24 1.526(4)
C23 H23 1.0000
C24 H24A 0.9800
C24 H24B 0.9800
C24 H24C 0.9800
C25 C27 1.522(4)
C25 C26 1.531(5)
C25 H25 1.0000
C26 H26A 0.9800
C26 H26B 0.9800
C26 H26C 0.9800
C27 H27A 0.9800
C27 H27B 0.9800
C27 H27C 0.9800
C28 C33 1.399(4)
C28 C29 1.403(4)
C29 C30 1.382(4)
C29 H29 0.9500
C30 C31 1.374(4)
C30 H30 0.9500
C31 C32 1.388(4)
C31 H31 0.9500
C32 C33 1.381(4)
C32 H32 0.9500
C33 H33 0.9500
C34 C39 1.392(4)
C34 C35 1.402(4)
C35 C36 1.383(4)
C35 H35 0.9500
C36 C37 1.376(4)
C36 H36 0.9500
C37 C38 1.378(4)
C37 H37 0.9500
C38 C39 1.396(4)
C38 H38 0.9500
C39 H39 0.9500
C40 C41 1.389(4)
C40 C45 1.395(4)
C41 C42 1.383(4)
C41 H41 0.9500
C42 C43 1.383(4)
C42 H42 0.9500
C43 C44 1.376(4)
C43 H43 0.9500
C44 C45 1.382(4)
C44 H44 0.9500
C45 H45 0.9500
C46 C51 1.352(12)
C46 C47 1.355(11)
C46 C52 1.507(16)
C47 C48 1.371(11)
C47 H47 0.9500
C48 C49 1.369(12)
C48 H48 0.9500
C49 C50 1.446(13)
C49 H49 0.9500
C50 C51 1.376(12)
C50 H50 0.9500
C51 H51 0.9500
C52 H52A 0.9800
C52 H52B 0.9800
C52 H52C 0.9800
C53 C54 1.382(11)
C53 C58 1.390(12)
C53 C59 1.467(14)
C54 C55 1.399(11)
C54 H54 0.9500
C55 C56 1.397(12)
C55 H55 0.9500
C56 C57 1.348(12)
C56 H56 0.9500
C57 C58 1.382(12)
C57 H57 0.9500
C58 H58 0.9500
C59 H59A 0.9800
C59 H59B 0.9800
C59 H59C 0.9800
C53' C54' 1.3900
C53' C58' 1.3900
C53' C59' 1.472(19)
C54' C55' 1.3900
C54' H54' 0.9500
C55' C56' 1.3900
C55' H55' 0.9500
C56' C57' 1.3900
C56' H56' 0.9500
C57' C58' 1.3900
C57' H57' 0.9500
C58' H58' 0.9500
C59' H59D 0.9800
C59' H59E 0.9800
C59' H59F 0.9800

loop_
_geom_torsion_atom_site_label_1
_geom_torsion_atom_site_label_2
_geom_torsion_atom_site_label_3
_geom_torsion_atom_site_label_4
_geom_torsion
C2 N1 C1 N2 0.4(3)
C4 N1 C1 N2 168.6(2)
C2 N1 C1 Si1 168.72(19)
C4 N1 C1 Si1 -23.1(4)
N3 Si1 C1 N1 -90.4(2)
Cl2 Si1 C1 N1 141.0(2)
Cl1 Si1 C1 N1 35.6(2)
N3 Si1 C1 N2 75.5(2)
Cl2 Si1 C1 N2 -53.1(2)
Cl1 Si1 C1 N2 -158.5(2)
N1 C1 N2 C3 -0.7(3)
Si1 C1 N2 C3 -169.12(18)
N1 C1 N2 C16 -175.0(2)
Si1 C1 N2 C16 16.6(4)
C1 N1 C2 C3 0.1(3)
C4 N1 C2 C3 -169.3(2)
C1 Si1 N3 Si2 -162.8(4)
Cl2 Si1 N3 Si2 -42.1(4)
Cl1 Si1 N3 Si2 79.1(4)
C40 Si2 N3 Si1 -167.1(4)
C28 Si2 N3 Si1 74.9(4)
C34 Si2 N3 Si1 -44.9(4)
N1 C2 C3 N2 -0.5(3)
C1 N2 C3 C2 0.8(3)
C16 N2 C3 C2 175.4(2)
C1 N1 C4 C9 -93.0(3)
C2 N1 C4 C9 74.3(3)
C1 N1 C4 C5 91.1(3)
C2 N1 C4 C5 -101.6(3)
C9 C4 C5 C6 -1.8(4)
N1 C4 C5 C6 173.7(2)
C9 C4 C5 C10 177.0(3)
N1 C4 C5 C10 -7.5(4)
C4 C5 C6 C7 1.1(4)
C10 C5 C6 C7 -177.8(3)
C5 C6 C7 C8 0.6(5)
C6 C7 C8 C9 -1.6(5)
C7 C8 C9 C4 0.9(4)
C7 C8 C9 C14 179.8(3)
C5 C4 C9 C8 0.9(4)
N1 C4 C9 C8 -174.7(2)
C5 C4 C9 C14 -178.0(3)
N1 C4 C9 C14 6.4(4)
C6 C5 C10 C11 -73.1(3)
C4 C5 C10 C11 108.1(3)
C6 C5 C10 C12 50.5(4)
C4 C5 C10 C12 -128.3(3)
C8 C9 C14 C15 59.1(4)
C4 C9 C14 C15 -122.1(3)
C8 C9 C14 C13 -65.9(4)
C4 C9 C14 C13 113.0(3)
C1 N2 C16 C21 -102.6(3)
C3 N2 C16 C21 83.7(3)
C1 N2 C16 C17 82.1(3)
C3 N2 C16 C17 -91.6(3)
C21 C16 C17 C18 2.4(4)
N2 C16 C17 C18 177.4(2)
C21 C16 C17 C23 -175.9(3)
N2 C16 C17 C23 -0.9(4)
C16 C17 C18 C19 -0.4(4)
C23 C17 C18 C19 177.9(3)
C17 C18 C19 C20 -0.7(5)
C18 C19 C20 C21 0.1(5)
C19 C20 C21 C16 1.6(4)
C19 C20 C21 C25 -176.4(3)
C17 C16 C21 C20 -2.9(4)
N2 C16 C21 C20 -177.9(2)
C17 C16 C21 C25 175.1(3)
N2 C16 C21 C25 0.1(4)
C18 C17 C23 C22 32.4(4)
C16 C17 C23 C22 -149.4(3)
C18 C17 C23 C24 -90.9(3)
C16 C17 C23 C24 87.3(3)
C20 C21 C25 C27 -31.7(4)
C16 C21 C25 C27 150.4(3)
C20 C21 C25 C26 90.2(3)
C16 C21 C25 C26 -87.7(3)
N3 Si2 C28 C33 161.4(2)
C40 Si2 C28 C33 40.2(3)
C34 Si2 C28 C33 -73.4(3)
N3 Si2 C28 C29 -18.5(3)
C40 Si2 C28 C29 -139.7(2)
C34 Si2 C28 C29 106.7(2)
C33 C28 C29 C30 2.0(4)
Si2 C28 C29 C30 -178.1(2)
C28 C29 C30 C31 0.1(4)
C29 C30 C31 C32 -1.2(5)
C30 C31 C32 C33 0.1(5)
C31 C32 C33 C28 2.1(5)
C29 C28 C33 C32 -3.1(4)
Si2 C28 C33 C32 177.0(2)
N3 Si2 C34 C39 -12.9(3)
C40 Si2 C34 C39 111.2(2)
C28 Si2 C34 C39 -136.3(2)
N3 Si2 C34 C35 166.9(2)
C40 Si2 C34 C35 -69.0(2)
C28 Si2 C34 C35 43.4(2)
C39 C34 C35 C36 0.0(4)
Si2 C34 C35 C36 -179.7(2)
C34 C35 C36 C37 0.3(4)
C35 C36 C37 C38 -0.2(4)
C36 C37 C38 C39 -0.2(4)
C35 C34 C39 C38 -0.5(4)
Si2 C34 C39 C38 179.3(2)
C37 C38 C39 C34 0.6(4)
N3 Si2 C40 C41 -35.2(3)
C28 Si2 C40 C41 86.5(2)
C34 Si2 C40 C41 -161.4(2)
N3 Si2 C40 C45 146.8(2)
C28 Si2 C40 C45 -91.5(3)
C34 Si2 C40 C45 20.5(3)
C45 C40 C41 C42 2.3(4)
Si2 C40 C41 C42 -175.9(2)
C40 C41 C42 C43 -1.6(5)
C41 C42 C43 C44 -0.1(5)
C42 C43 C44 C45 0.9(5)
C43 C44 C45 C40 -0.2(5)
C41 C40 C45 C44 -1.4(4)
Si2 C40 C45 C44 176.7(2)
C51 C46 C47 C48 9(5)
C52 C46 C47 C48 -174(2)
C46 C47 C48 C49 -3(4)
C47 C48 C49 C50 -4(3)
C48 C49 C50 C51 5(3)
C47 C46 C51 C50 -8(5)
C52 C46 C51 C50 175(2)
C49 C50 C51 C46 1(4)
C58 C53 C54 C55 7(3)
C59 C53 C54 C55 -178.2(14)
C53 C54 C55 C56 -3(2)
C54 C55 C56 C57 1(2)
C55 C56 C57 C58 -4(2)
C56 C57 C58 C53 8(3)
C54 C53 C58 C57 -9(3)
C59 C53 C58 C57 175.7(15)
C58' C53' C54' C55' 0.0
C59' C53' C54' C55' -176(5)
C53' C54' C55' C56' 0.0
C54' C55' C56' C57' 0.0
C55' C56' C57' C58' 0.0
C56' C57' C58' C53' 0.0
C54' C53' C58' C57' 0.0
C59' C53' C58' C57' 176(5)
